data_7064343
loop_
_publ_author_name
'Rayasingh, Amlan Ranjan'
'Manivannan, Vadivelu'

_publ_section_title
;
 Synthesis, structure, and catalytic- and bio-activity of some metal
 complexes and a coordination polymer featuring imidazo[1,5-a]pyridine and
 chromen[4,3-b]pyrrole-4-one
;
_journal_issue 16
_journal_name_full 'New Journal of Chemistry'
_journal_page_first 6746
_journal_page_last 6760
_journal_paper_doi 10.1039/D6NJ00431H
_journal_volume 50
_journal_year 2026
_chemical_formula_moiety 'C16 H10 N2 O2'
_chemical_formula_sum 'C16 H10 N2 O2'
_chemical_formula_weight 262.26
_chemical_name_systematic 75A7
_space_group_crystal_system monoclinic
_space_group_IT_number 7
_space_group_name_Hall 'P -2yac'
_space_group_name_H-M_alt 'P 1 n 1'
_atom_sites_solution_hydrogens mixed
_atom_sites_solution_primary dual
_audit_creation_date 2024-11-04
_audit_creation_method
;
Olex2 1.5
(compiled 2023.08.24 svn.re1ec1418 for OlexSys, GUI svn.r6817)
;
_audit_update_record
;
2025-05-22 deposited with the CCDC.	2026-03-24 downloaded from the CCDC.
;
_cell_angle_alpha 90
_cell_angle_beta 92.208(4)
_cell_angle_gamma 90
_cell_formula_units_Z 2
_cell_length_a 3.8829(5)
_cell_length_b 6.2026(7)
_cell_length_c 24.973(3)
_cell_measurement_reflns_used 3418
_cell_measurement_temperature 293.00
_cell_measurement_theta_max 28.6470
_cell_measurement_theta_min 3.0080
_cell_volume 601.01(13)
_computing_cell_refinement 'SAINT V8.40B (?, 2016)'
_computing_data_collection
;
CrystalClear-SM Expert 2.0 r7 (Rigaku, 2011)
;
_computing_data_reduction 'SAINT V8.40B (?, 2016)'
_computing_molecular_graphics 'Olex2 1.5 (Dolomanov et al., 2009)'
_computing_publication_material 'Olex2 1.5 (Dolomanov et al., 2009)'
_computing_structure_refinement 'SHELXL 2018/3 (Sheldrick, 2015)'
_computing_structure_solution 'SHELXT 2018/2 (Sheldrick, 2018)'
_diffrn_ambient_temperature 293.00
_diffrn_detector 'CCD area detector'
_diffrn_detector_area_resol_mean 7.9
_diffrn_detector_type 'Bruker SMART CCD 1K area detector'
_diffrn_measured_fraction_theta_full 0.983
_diffrn_measured_fraction_theta_max 0.972
_diffrn_measurement_device 'three-circle diffractometer'
_diffrn_measurement_device_type 'Bruker APEX-II CCD'
_diffrn_measurement_method '\w scans'
_diffrn_measurement_specimen_support 'Mitegen 50um'
_diffrn_radiation_collimation 0.3
_diffrn_radiation_monochromator graphite
_diffrn_radiation_probe x-ray
_diffrn_radiation_type MoK\a
_diffrn_radiation_wavelength 0.71073
_diffrn_reflns_av_R_equivalents 0.0496
_diffrn_reflns_av_unetI/netI 0.0423
_diffrn_reflns_Laue_measured_fraction_full 0.983
_diffrn_reflns_Laue_measured_fraction_max 0.972
_diffrn_reflns_limit_h_max 4
_diffrn_reflns_limit_h_min -4
_diffrn_reflns_limit_k_max 7
_diffrn_reflns_limit_k_min -7
_diffrn_reflns_limit_l_max 29
_diffrn_reflns_limit_l_min -29
_diffrn_reflns_number 11830
_diffrn_reflns_point_group_measured_fraction_full 0.967
_diffrn_reflns_point_group_measured_fraction_max 0.944
_diffrn_reflns_theta_full 25.242
_diffrn_reflns_theta_max 25.700
_diffrn_reflns_theta_min 3.265
_diffrn_source 'sealed X-ray tube'
_diffrn_source_current 0.0
_diffrn_source_power 0.0
_diffrn_source_target Mo
_diffrn_source_type 'Rotating Anode'
_diffrn_source_voltage 0.0
_exptl_absorpt_coefficient_mu 0.098
_exptl_absorpt_correction_T_max 0.7453
_exptl_absorpt_correction_T_min 0.6703
_exptl_absorpt_correction_type multi-scan
_exptl_absorpt_process_details
;
SADABS-2016/2 (Bruker,2016/2) was used for absorption correction.
wR2(int) was 0.1397 before and 0.0738 after correction.
The Ratio of minimum to maximum transmission is 0.8994.
The \l/2 correction factor is Not present.
;
_exptl_crystal_colour 'clear light white'
_exptl_crystal_colour_lustre clear
_exptl_crystal_colour_modifier light
_exptl_crystal_colour_primary white
_exptl_crystal_density_diffrn 1.449
_exptl_crystal_description block
_exptl_crystal_F_000 272
_exptl_crystal_preparation EVAPORATION
_exptl_crystal_recrystallization_method EVAPORATION
_exptl_crystal_size_max 0.08
_exptl_crystal_size_mid 0.05
_exptl_crystal_size_min 0.02
_refine_diff_density_max 0.177
_refine_diff_density_min -0.157
_refine_diff_density_rms 0.040
_refine_ls_abs_structure_details
;
 Refined as an inversion twin.
;
_refine_ls_abs_structure_Flack 0(3)
_refine_ls_extinction_method none
_refine_ls_goodness_of_fit_ref 1.135
_refine_ls_hydrogen_treatment constr
_refine_ls_matrix_type full
_refine_ls_number_parameters 182
_refine_ls_number_reflns 2143
_refine_ls_number_restraints 2
_refine_ls_restrained_S_all 1.134
_refine_ls_R_factor_all 0.0768
_refine_ls_R_factor_gt 0.0530
_refine_ls_shift/su_max 0.000
_refine_ls_shift/su_mean 0.000
_refine_ls_structure_factor_coef Fsqd
_refine_ls_weighting_details 'w=1/[\s^2^(Fo^2^)+(0.0330P)^2^+0.2696P] where P=(Fo^2^+2Fc^2^)/3'
_refine_ls_weighting_scheme calc
_refine_ls_wR_factor_gt 0.1031
_refine_ls_wR_factor_ref 0.1136
_reflns_Friedel_coverage 0.936
_reflns_Friedel_fraction_full 0.950
_reflns_Friedel_fraction_max 0.915
_reflns_number_gt 1743
_reflns_number_total 2143
_reflns_threshold_expression 'I > 2\s(I)'
_cod_data_source_file d6nj00431h2.cif
_cod_data_source_block L3H
_cod_depositor_comments 'Adding full bibliography for 7064343--7064354.cif.'
_cod_original_cell_volume 601.00(13)
_cod_database_code 7064343
_shelx_shelxl_version_number 2018/3
_shelx_space_group_comment
;
The symmetry employed for this shelxl refinement is uniquely defined
by the following loop, which should always be used as a source of
symmetry information in preference to the above space-group names.
They are only intended as comments.
;
_shelx_estimated_absorpt_t_max 0.998
_shelx_estimated_absorpt_t_min 0.992
_olex2_refinement_description
;
1. Twinned data refinement
 Scales: 1(3)
 0(3)
2. Fixed Uiso
 At 1.2 times of:
  All C(H) groups, All N(H) groups
3.a Riding coordinates:
 N1(H1)
3.b Aromatic/amide H refined with riding coordinates:
 C1(H1A), C2(H2), C3(H3), C4(H4), C7(H7), C11(H11), C12(H12), C13(H13), C14(H14)
;
_olex2_submission_original_sample_id 75A7
_olex2_submission_special_instructions 'No special instructions were received'

loop_
_space_group_symop_operation_xyz
'x, y, z'
'x+1/2, -y, z+1/2'

loop_
_atom_site_label
_atom_site_type_symbol
_atom_site_fract_x
_atom_site_fract_y
_atom_site_fract_z
_atom_site_U_iso_or_equiv
_atom_site_adp_type
_atom_site_occupancy
_atom_site_site_symmetry_order
_atom_site_calc_flag
_atom_site_refinement_flags_posn
_atom_site_refinement_flags_adp
_atom_site_refinement_flags_occupancy
_atom_site_disorder_assembly
_atom_site_disorder_group
O1 O 0.6482(9) -0.2347(5) 0.59033(15) 0.0507(10) Uani 1 1 d . . . . .
O2 O 0.8675(10) -0.3854(5) 0.51923(17) 0.0631(11) Uani 1 1 d . . . . .
N1 N 0.3017(10) 0.2573(6) 0.49448(16) 0.0392(10) Uani 1 1 d . . . . .
H1 H 0.191952 0.374780 0.500410 0.047 Uiso 1 1 d R U . . .
N2 N 0.4119(12) 0.2112(8) 0.35005(19) 0.0597(13) Uani 1 1 d . . . . .
C1 C 0.3574(17) 0.3185(12) 0.3045(2) 0.071(2) Uani 1 1 d . . . . .
H1A H 0.411563 0.251018 0.272656 0.085 Uiso 1 1 calc R U . . .
C2 C 0.2243(17) 0.5254(13) 0.3018(3) 0.0712(19) Uani 1 1 d . . . . .
H2 H 0.193059 0.595620 0.269110 0.085 Uiso 1 1 calc R U . . .
C3 C 0.1405(15) 0.6231(9) 0.3481(3) 0.0626(16) Uani 1 1 d . . . . .
H3 H 0.045957 0.760855 0.347599 0.075 Uiso 1 1 calc R U . . .
C4 C 0.1972(13) 0.5157(8) 0.3960(2) 0.0487(14) Uani 1 1 d . . . . .
H4 H 0.145211 0.581254 0.428151 0.058 Uiso 1 1 calc R U . . .
C5 C 0.3324(12) 0.3092(8) 0.3956(2) 0.0413(12) Uani 1 1 d . . . . .
C6 C 0.4023(12) 0.1868(8) 0.4444(2) 0.0397(12) Uani 1 1 d . . . . .
C7 C 0.5700(12) -0.0059(8) 0.4518(2) 0.0412(12) Uani 1 1 d . . . . .
H7 H 0.666603 -0.089273 0.425298 0.049 Uiso 1 1 calc R U . . .
C8 C 0.5691(11) -0.0542(7) 0.5068(2) 0.0369(12) Uani 1 1 d . . . . .
C9 C 0.7063(12) -0.2331(8) 0.5361(2) 0.0454(14) Uani 1 1 d . . . . .
C10 C 0.4832(12) -0.0672(8) 0.6159(2) 0.0426(13) Uani 1 1 d . . . . .
C11 C 0.4545(14) -0.0888(9) 0.6708(2) 0.0553(16) Uani 1 1 d . . . . .
H11 H 0.534256 -0.212565 0.688241 0.066 Uiso 1 1 calc R U . . .
C12 C 0.3093(16) 0.0721(11) 0.6987(3) 0.0624(17) Uani 1 1 d . . . . .
H12 H 0.291213 0.058731 0.735594 0.075 Uiso 1 1 calc R U . . .
C13 C 0.1861(14) 0.2584(10) 0.6728(2) 0.0579(16) Uani 1 1 d . . . . .
H13 H 0.088659 0.368525 0.692459 0.069 Uiso 1 1 calc R U . . .
C14 C 0.2095(13) 0.2779(8) 0.6182(2) 0.0485(14) Uani 1 1 d . . . . .
H14 H 0.125088 0.400873 0.600896 0.058 Uiso 1 1 calc R U . . .
C15 C 0.3595(11) 0.1139(7) 0.5887(2) 0.0368(12) Uani 1 1 d . . . . .
C16 C 0.4038(11) 0.1117(7) 0.5322(2) 0.0347(12) Uani 1 1 d . . . . .

loop_
_atom_site_aniso_label
_atom_site_aniso_U_11
_atom_site_aniso_U_22
_atom_site_aniso_U_33
_atom_site_aniso_U_23
_atom_site_aniso_U_13
_atom_site_aniso_U_12
O1 0.052(2) 0.036(2) 0.064(3) 0.0074(18) -0.0034(19) 0.0043(16)
O2 0.063(3) 0.032(2) 0.094(3) -0.003(2) 0.001(2) 0.0167(19)
N1 0.040(2) 0.026(2) 0.052(3) 0.000(2) -0.0012(19) 0.0032(18)
N2 0.066(4) 0.065(3) 0.048(3) -0.003(3) -0.001(2) 0.008(3)
C1 0.083(5) 0.088(5) 0.042(4) -0.009(3) 0.002(3) 0.014(4)
C2 0.073(4) 0.086(5) 0.054(5) 0.015(4) -0.001(3) 0.006(4)
C3 0.069(4) 0.056(3) 0.063(4) 0.013(4) 0.002(3) 0.012(3)
C4 0.057(3) 0.041(3) 0.048(4) 0.001(3) 0.003(3) -0.001(3)
C5 0.037(3) 0.045(3) 0.042(3) -0.003(3) 0.000(2) -0.005(2)
C6 0.034(3) 0.040(3) 0.045(3) -0.003(2) 0.000(2) -0.006(2)
C7 0.037(3) 0.035(3) 0.053(3) -0.005(2) 0.003(2) 0.004(2)
C8 0.027(3) 0.027(3) 0.056(4) -0.002(2) -0.004(2) 0.005(2)
C9 0.036(3) 0.034(3) 0.066(4) 0.000(3) -0.003(3) -0.002(2)
C10 0.037(3) 0.032(3) 0.058(4) 0.004(2) -0.004(3) -0.007(2)
C11 0.057(4) 0.050(4) 0.059(4) 0.010(3) -0.006(3) -0.010(3)
C12 0.067(4) 0.072(5) 0.048(4) 0.005(3) 0.002(3) -0.023(4)
C13 0.057(4) 0.060(4) 0.058(4) -0.007(3) 0.009(3) -0.010(3)
C14 0.044(3) 0.044(3) 0.058(4) 0.000(3) -0.001(3) 0.001(3)
C15 0.031(3) 0.033(3) 0.046(3) -0.002(2) -0.001(2) -0.007(2)
C16 0.026(3) 0.026(3) 0.052(4) -0.001(2) -0.001(2) -0.001(2)

loop_
_atom_type_symbol
_atom_type_description
_atom_type_scat_dispersion_real
_atom_type_scat_dispersion_imag
_atom_type_scat_source
C C 0.0033 0.0016 'International Tables Vol C Tables 4.2.6.8 and 6.1.1.4'
H H 0.0000 0.0000 'International Tables Vol C Tables 4.2.6.8 and 6.1.1.4'
N N 0.0061 0.0033 'International Tables Vol C Tables 4.2.6.8 and 6.1.1.4'
O O 0.0106 0.0060 'International Tables Vol C Tables 4.2.6.8 and 6.1.1.4'

loop_
_geom_angle_atom_site_label_1
_geom_angle_atom_site_label_2
_geom_angle_atom_site_label_3
_geom_angle
_geom_angle_site_symmetry_1
_geom_angle_site_symmetry_3
_geom_angle_publ_flag
C9 O1 C10 122.7(4) . . ?
C6 N1 H1 125.3 . . ?
C16 N1 H1 125.4 . . ?
C16 N1 C6 109.3(4) . . ?
C1 N2 C5 117.8(5) . . ?
N2 C1 H1A 118.2 . . ?
N2 C1 C2 123.6(6) . . ?
C2 C1 H1A 118.2 . . ?
C1 C2 H2 120.8 . . ?
C3 C2 C1 118.4(6) . . ?
C3 C2 H2 120.8 . . ?
C2 C3 H3 120.4 . . ?
C2 C3 C4 119.2(6) . . ?
C4 C3 H3 120.4 . . ?
C3 C4 H4 120.4 . . ?
C3 C4 C5 119.3(5) . . ?
C5 C4 H4 120.4 . . ?
N2 C5 C4 121.8(5) . . ?
N2 C5 C6 115.8(4) . . ?
C4 C5 C6 122.4(4) . . ?
N1 C6 C5 122.6(4) . . ?
C7 C6 N1 107.5(4) . . ?
C7 C6 C5 129.9(4) . . ?
C6 C7 H7 126.3 . . ?
C6 C7 C8 107.4(4) . . ?
C8 C7 H7 126.3 . . ?
C7 C8 C9 130.9(5) . . ?
C16 C8 C7 108.0(4) . . ?
C16 C8 C9 121.0(5) . . ?
O1 C9 C8 116.0(5) . . ?
O2 C9 O1 116.0(5) . . ?
O2 C9 C8 127.9(5) . . ?
O1 C10 C15 122.5(4) . . ?
C11 C10 O1 116.0(5) . . ?
C11 C10 C15 121.5(5) . . ?
C10 C11 H11 120.3 . . ?
C12 C11 C10 119.3(5) . . ?
C12 C11 H11 120.3 . . ?
C11 C12 H12 119.6 . . ?
C11 C12 C13 120.8(6) . . ?
C13 C12 H12 119.6 . . ?
C12 C13 H13 120.1 . . ?
C14 C13 C12 119.8(6) . . ?
C14 C13 H13 120.1 . . ?
C13 C14 H14 119.9 . . ?
C13 C14 C15 120.3(5) . . ?
C15 C14 H14 119.9 . . ?
C10 C15 C14 118.3(4) . . ?
C10 C15 C16 115.0(4) . . ?
C14 C15 C16 126.7(4) . . ?
N1 C16 C8 107.8(4) . . ?
N1 C16 C15 129.7(4) . . ?
C8 C16 C15 122.5(4) . . ?

loop_
_geom_bond_atom_site_label_1
_geom_bond_atom_site_label_2
_geom_bond_distance
_geom_bond_site_symmetry_2
_geom_bond_publ_flag
O1 C9 1.381(6) . ?
O1 C10 1.389(6) . ?
O2 C9 1.218(6) . ?
N1 H1 0.8600 . ?
N1 C6 1.394(6) . ?
N1 C16 1.353(6) . ?
N2 C1 1.328(7) . ?
N2 C5 1.335(6) . ?
C1 H1A 0.9300 . ?
C1 C2 1.384(9) . ?
C2 H2 0.9300 . ?
C2 C3 1.356(9) . ?
C3 H3 0.9300 . ?
C3 C4 1.378(8) . ?
C4 H4 0.9300 . ?
C4 C5 1.384(7) . ?
C5 C6 1.454(6) . ?
C6 C7 1.370(7) . ?
C7 H7 0.9300 . ?
C7 C8 1.405(7) . ?
C8 C9 1.422(7) . ?
C8 C16 1.381(6) . ?
C10 C11 1.387(8) . ?
C10 C15 1.389(6) . ?
C11 H11 0.9300 . ?
C11 C12 1.353(8) . ?
C12 H12 0.9300 . ?
C12 C13 1.399(9) . ?
C13 H13 0.9300 . ?
C13 C14 1.376(8) . ?
C14 H14 0.9300 . ?
C14 C15 1.397(7) . ?
C15 C16 1.427(7) . ?

loop_
_geom_torsion_atom_site_label_1
_geom_torsion_atom_site_label_2
_geom_torsion_atom_site_label_3
_geom_torsion_atom_site_label_4
_geom_torsion
_geom_torsion_site_symmetry_1
_geom_torsion_site_symmetry_2
_geom_torsion_site_symmetry_3
_geom_torsion_site_symmetry_4
_geom_torsion_publ_flag
O1 C10 C11 C12 177.3(5) . . . . ?
O1 C10 C15 C14 -177.4(4) . . . . ?
O1 C10 C15 C16 2.1(6) . . . . ?
N1 C6 C7 C8 0.5(5) . . . . ?
N2 C1 C2 C3 -0.9(11) . . . . ?
N2 C5 C6 N1 -173.3(5) . . . . ?
N2 C5 C6 C7 7.5(7) . . . . ?
C1 N2 C5 C4 0.0(8) . . . . ?
C1 N2 C5 C6 -179.0(5) . . . . ?
C1 C2 C3 C4 1.4(10) . . . . ?
C2 C3 C4 C5 -1.2(9) . . . . ?
C3 C4 C5 N2 0.5(8) . . . . ?
C3 C4 C5 C6 179.4(5) . . . . ?
C4 C5 C6 N1 7.7(7) . . . . ?
C4 C5 C6 C7 -171.5(6) . . . . ?
C5 N2 C1 C2 0.2(10) . . . . ?
C5 C6 C7 C8 179.8(4) . . . . ?
C6 N1 C16 C8 -0.3(5) . . . . ?
C6 N1 C16 C15 180.0(4) . . . . ?
C6 C7 C8 C9 179.9(5) . . . . ?
C6 C7 C8 C16 -0.7(5) . . . . ?
C7 C8 C9 O1 -177.6(5) . . . . ?
C7 C8 C9 O2 2.1(9) . . . . ?
C7 C8 C16 N1 0.6(5) . . . . ?
C7 C8 C16 C15 -179.7(4) . . . . ?
C9 O1 C10 C11 -177.8(4) . . . . ?
C9 O1 C10 C15 0.9(6) . . . . ?
C9 C8 C16 N1 -179.9(4) . . . . ?
C9 C8 C16 C15 -0.2(6) . . . . ?
C10 O1 C9 O2 176.8(4) . . . . ?
C10 O1 C9 C8 -3.5(6) . . . . ?
C10 C11 C12 C13 0.5(8) . . . . ?
C10 C15 C16 N1 177.2(4) . . . . ?
C10 C15 C16 C8 -2.4(6) . . . . ?
C11 C10 C15 C14 1.2(7) . . . . ?
C11 C10 C15 C16 -179.3(4) . . . . ?
C11 C12 C13 C14 0.6(8) . . . . ?
C12 C13 C14 C15 -0.8(8) . . . . ?
C13 C14 C15 C10 -0.1(7) . . . . ?
C13 C14 C15 C16 -179.6(5) . . . . ?
C14 C15 C16 N1 -3.3(8) . . . . ?
C14 C15 C16 C8 177.1(5) . . . . ?
C15 C10 C11 C12 -1.4(7) . . . . ?
C16 N1 C6 C5 -179.5(4) . . . . ?
C16 N1 C6 C7 -0.1(5) . . . . ?
C16 C8 C9 O1 3.1(6) . . . . ?
C16 C8 C9 O2 -177.2(5) . . . . ?

loop_
_twin_individual_id
_twin_individual_mass_fraction_refined
1 1(3)
2 0(3)
